data_4033161
loop_
_publ_author_name
'Mori-Quiroz, Luis M'
'Dekarske, Madeline M.'
'Prinkki, Austin B.'
'Clift, Michael D.'

_publ_section_title
;
 Exploiting Alkylquinone Tautomerization for the Total Synthesis of
 Calothrixin A and B.
;
_journal_issue 23
_journal_name_full 'The Journal of organic chemistry'
_journal_page_first 12257
_journal_page_last 12266
_journal_paper_doi 10.1021/acs.joc.7b02101
_journal_volume 82
_journal_year 2017
_chemical_formula_sum 'C70 H62 Br N3 O5 P2 Pd'
_chemical_formula_weight 1273.47
_space_group_crystal_system triclinic
_space_group_IT_number 2
_space_group_name_Hall '-P 1'
_space_group_name_H-M_alt 'P -1'
_symmetry_space_group_name_Hall '-P 1'
_symmetry_space_group_name_H-M 'P -1'
_atom_sites_solution_hydrogens geom
_audit_creation_method SHELXL-2014/7
_cell_angle_alpha 73.5750(10)
_cell_angle_beta 88.0910(10)
_cell_angle_gamma 61.4920(10)
_cell_formula_units_Z 2
_cell_length_a 12.7122(2)
_cell_length_b 13.1087(2)
_cell_length_c 21.4412(3)
_cell_measurement_reflns_used 9937
_cell_measurement_temperature 200(2)
_cell_measurement_theta_max 70.17
_cell_measurement_theta_min 3.95
_cell_volume 2989.64(9)
_computing_cell_refinement 'Bruker SAINT'
_computing_data_collection 'Bruker APEX2'
_computing_data_reduction 'Bruker SAINT'
_computing_molecular_graphics 'Bruker SHELXTL'
_computing_publication_material 'Bruker SHELXTL'
_computing_structure_refinement 'SHELXL-2014/7 (Sheldrick, 2014)'
_computing_structure_solution 'SHELXS-97 (Sheldrick 2008)'
_diffrn_ambient_temperature 200(2)
_diffrn_measured_fraction_theta_full 0.966
_diffrn_measured_fraction_theta_max 0.937
_diffrn_measurement_device_type 'Bruker APEX-II CCD'
_diffrn_measurement_method '\f and \w scans'
_diffrn_radiation_type CuK\a
_diffrn_radiation_wavelength 1.54178
_diffrn_reflns_av_R_equivalents 0.0309
_diffrn_reflns_av_unetI/netI 0.0227
_diffrn_reflns_Laue_measured_fraction_full 0.966
_diffrn_reflns_Laue_measured_fraction_max 0.937
_diffrn_reflns_limit_h_max 14
_diffrn_reflns_limit_h_min -15
_diffrn_reflns_limit_k_max 15
_diffrn_reflns_limit_k_min -15
_diffrn_reflns_limit_l_max 25
_diffrn_reflns_limit_l_min -25
_diffrn_reflns_number 54493
_diffrn_reflns_point_group_measured_fraction_full 0.966
_diffrn_reflns_point_group_measured_fraction_max 0.937
_diffrn_reflns_theta_full 66.000
_diffrn_reflns_theta_max 70.160
_diffrn_reflns_theta_min 2.164
_exptl_absorpt_coefficient_mu 4.223
_exptl_absorpt_correction_T_max 1.000
_exptl_absorpt_correction_T_min 0.602
_exptl_absorpt_correction_type multi-scan
_exptl_crystal_colour gold
_exptl_crystal_density_diffrn 1.415
_exptl_crystal_description Parallelepiped
_exptl_crystal_F_000 1308
_exptl_crystal_size_max 0.190
_exptl_crystal_size_mid 0.085
_exptl_crystal_size_min 0.050
_refine_diff_density_max 0.557
_refine_diff_density_min -1.347
_refine_diff_density_rms 0.068
_refine_ls_extinction_method none
_refine_ls_goodness_of_fit_ref 1.032
_refine_ls_hydrogen_treatment constr
_refine_ls_matrix_type full
_refine_ls_number_parameters 744
_refine_ls_number_reflns 10638
_refine_ls_number_restraints 0
_refine_ls_restrained_S_all 1.032
_refine_ls_R_factor_all 0.0338
_refine_ls_R_factor_gt 0.0324
_refine_ls_shift/su_max 0.001
_refine_ls_shift/su_mean 0.000
_refine_ls_structure_factor_coef Fsqd
_refine_ls_weighting_details 'w=1/[\s^2^(Fo^2^)+(0.0428P)^2^+4.2325P] where P=(Fo^2^+2Fc^2^)/3'
_refine_ls_weighting_scheme calc
_refine_ls_wR_factor_gt 0.0854
_refine_ls_wR_factor_ref 0.0865
_reflns_Friedel_coverage 0.000
_reflns_number_gt 10202
_reflns_number_total 10638
_reflns_threshold_expression 'I > 2\s(I)'
_cod_data_source_file jo7b02101_si_003.cif
_cod_data_source_block q34g
_cod_depositor_comments 'Adding full bibliography for 4033160--4033161.cif.'
_cod_original_cell_volume 2989.64(8)
_cod_database_code 4033161
_shelx_shelxl_version_number 2014/7
_shelx_space_group_comment
; 
The symmetry employed for this shelxl refinement is uniquely defined 
by the following loop, which should always be used as a source of 
symmetry information in preference to the above space-group names. 
They are only intended as comments. 
;
_shelx_estimated_absorpt_t_min 0.501
_shelx_estimated_absorpt_t_max 0.817

loop_
_space_group_symop_operation_xyz
'x, y, z'
'-x, -y, -z'

loop_
_atom_site_label
_atom_site_type_symbol
_atom_site_fract_x
_atom_site_fract_y
_atom_site_fract_z
_atom_site_U_iso_or_equiv
_atom_site_adp_type
_atom_site_occupancy
_atom_site_site_symmetry_order
_atom_site_calc_flag
_atom_site_refinement_flags_posn
_atom_site_refinement_flags_adp
Pd Pd 0.36704(2) 0.14899(2) 0.20458(2) 0.01738(6) Uani 1 1 d . .
Br Br 0.53916(3) 0.13139(3) 0.13974(2) 0.03913(9) Uani 1 1 d . .
P1 P 0.22260(5) 0.29242(5) 0.11387(3) 0.01822(12) Uani 1 1 d . .
P2 P 0.50564(6) 0.02501(6) 0.29933(3) 0.02239(13) Uani 1 1 d . .
O1 O 0.24322(17) 0.33079(16) 0.27717(9) 0.0268(4) Uani 1 1 d . .
O2 O 0.08398(18) 0.01043(17) 0.35765(9) 0.0291(4) Uani 1 1 d . .
O3 O 0.04357(16) 0.53368(15) 0.30296(8) 0.0241(4) Uani 1 1 d . .
O4 O 0.1053(2) 0.4866(2) 0.41021(10) 0.0415(5) Uani 1 1 d . .
O5 O 0.5552(2) -0.5457(2) 0.15654(14) 0.0543(6) Uani 1 1 d . .
N1 N 0.0680(2) 0.35830(19) 0.37302(10) 0.0227(4) Uani 1 1 d . .
N2 N 0.21176(19) -0.0215(2) 0.19311(10) 0.0245(4) Uani 1 1 d . .
C1 C 0.1056(2) 0.2800(2) 0.33498(11) 0.0205(5) Uani 1 1 d . .
C2 C 0.1956(2) 0.2665(2) 0.28885(11) 0.0193(5) Uani 1 1 d . .
C3 C 0.2356(2) 0.1607(2) 0.26198(11) 0.0180(5) Uani 1 1 d . .
C4 C 0.1956(2) 0.0795(2) 0.28208(11) 0.0196(5) Uani 1 1 d . .
C5 C 0.1125(2) 0.0890(2) 0.33414(11) 0.0208(5) Uani 1 1 d . .
C6 C 0.0705(2) 0.1941(2) 0.35849(11) 0.0207(5) Uani 1 1 d . .
C7 C 0.0069(2) 0.2178(2) 0.41381(12) 0.0222(5) Uani 1 1 d . .
C8 C -0.0485(3) 0.1615(3) 0.45716(12) 0.0284(6) Uani 1 1 d . .
H8 H -0.0498 0.0922 0.4524 0.034 Uiso 1 1 calc R U
C9 C -0.1010(3) 0.2092(3) 0.50685(13) 0.0343(6) Uani 1 1 d . .
H9 H -0.1388 0.1721 0.5367 0.041 Uiso 1 1 calc R U
C10 C -0.0995(3) 0.3114(3) 0.51408(13) 0.0352(6) Uani 1 1 d . .
H10 H -0.1372 0.3424 0.5486 0.042 Uiso 1 1 calc R U
C11 C -0.0450(3) 0.3683(3) 0.47274(13) 0.0301(6) Uani 1 1 d . .
H11 H -0.0439 0.4373 0.4781 0.036 Uiso 1 1 calc R U
C12 C 0.0084(2) 0.3197(2) 0.42250(12) 0.0235(5) Uani 1 1 d . .
C13 C 0.0765(2) 0.4662(2) 0.36431(13) 0.0257(5) Uani 1 1 d . .
C14 C 0.0492(3) 0.6499(2) 0.28069(13) 0.0286(6) Uani 1 1 d . .
C15 C -0.0392(3) 0.7389(3) 0.31397(15) 0.0375(7) Uani 1 1 d . .
H15A H -0.0426 0.8181 0.2959 0.056 Uiso 1 1 calc R U
H15B H -0.0128 0.7078 0.3611 0.056 Uiso 1 1 calc R U
H15C H -0.1195 0.7483 0.3064 0.056 Uiso 1 1 calc R U
C16 C 0.0083(3) 0.6934(3) 0.20829(14) 0.0417(7) Uani 1 1 d . .
H16A H 0.0109 0.7690 0.1878 0.063 Uiso 1 1 calc R U
H16B H -0.0744 0.7084 0.2017 0.063 Uiso 1 1 calc R U
H16C H 0.0617 0.6310 0.1884 0.063 Uiso 1 1 calc R U
C17 C 0.1783(3) 0.6218(3) 0.29340(18) 0.0440(8) Uani 1 1 d . .
H17A H 0.1844 0.6956 0.2735 0.066 Uiso 1 1 calc R U
H17B H 0.2315 0.5581 0.2742 0.066 Uiso 1 1 calc R U
H17C H 0.2024 0.5935 0.3407 0.066 Uiso 1 1 calc R U
C18 C 0.2432(2) -0.0364(2) 0.26186(12) 0.0238(5) Uani 1 1 d . .
H18A H 0.3322 -0.0809 0.2713 0.029 Uiso 1 1 calc R U
H18B H 0.2134 -0.0887 0.2902 0.029 Uiso 1 1 calc R U
C19 C 0.1031(2) -0.0108(2) 0.17269(12) 0.0217(5) Uani 1 1 d . .
C20 C 0.0089(2) 0.0123(2) 0.21207(12) 0.0255(5) Uani 1 1 d . .
H20 H 0.0229 0.0099 0.2558 0.031 Uiso 1 1 calc R U
C21 C -0.1040(3) 0.0385(2) 0.18832(14) 0.0286(6) Uani 1 1 d . .
H21 H -0.1664 0.0547 0.2159 0.034 Uiso 1 1 calc R U
C22 C -0.1275(3) 0.0415(3) 0.12508(14) 0.0308(6) Uani 1 1 d . .
H22 H -0.2059 0.0627 0.1084 0.037 Uiso 1 1 calc R U
C23 C -0.0341(3) 0.0130(3) 0.08701(13) 0.0325(6) Uani 1 1 d . .
H23 H -0.0482 0.0118 0.0440 0.039 Uiso 1 1 calc R U
C24 C 0.0799(3) -0.0142(2) 0.10980(13) 0.0272(5) Uani 1 1 d . .
H24 H 0.1428 -0.0352 0.0827 0.033 Uiso 1 1 calc R U
C25 C 0.3090(2) -0.0503(2) 0.15176(13) 0.0253(5) Uani 1 1 d . .
H25A H 0.3678 -0.0301 0.1665 0.030 Uiso 1 1 calc R U
H25B H 0.2748 0.0028 0.1063 0.030 Uiso 1 1 calc R U
C26 C 0.3760(2) -0.1822(2) 0.15152(14) 0.0267(5) Uani 1 1 d . .
C27 C 0.4160(3) -0.2099(3) 0.09495(16) 0.0350(6) Uani 1 1 d . .
H27 H 0.4007 -0.1460 0.0558 0.042 Uiso 1 1 calc R U
C28 C 0.4796(3) -0.3324(3) 0.09440(17) 0.0414(7) Uani 1 1 d . .
H28 H 0.5075 -0.3514 0.0554 0.050 Uiso 1 1 calc R U
C29 C 0.5001(3) -0.4232(3) 0.15164(17) 0.0381(7) Uani 1 1 d . .
C30 C 0.4626(3) -0.3973(3) 0.20881(17) 0.0404(7) Uani 1 1 d . .
H30 H 0.4789 -0.4613 0.2481 0.048 Uiso 1 1 calc R U
C31 C 0.4011(3) -0.2778(3) 0.20860(15) 0.0352(6) Uani 1 1 d . .
H31 H 0.3751 -0.2600 0.2482 0.042 Uiso 1 1 calc R U
C32 C 0.5758(4) -0.5781(4) 0.0984(2) 0.0651(12) Uani 1 1 d . .
H32A H 0.6184 -0.6671 0.1092 0.098 Uiso 1 1 calc R U
H32B H 0.6249 -0.5456 0.0735 0.098 Uiso 1 1 calc R U
H32C H 0.4985 -0.5443 0.0721 0.098 Uiso 1 1 calc R U
C1A C 0.0654(2) 0.3606(2) 0.13108(11) 0.0197(5) Uani 1 1 d . .
C2A C 0.0142(2) 0.2857(2) 0.15536(12) 0.0228(5) Uani 1 1 d . .
H2A H 0.0595 0.2013 0.1597 0.027 Uiso 1 1 calc R U
C3A C -0.1016(2) 0.3330(3) 0.17315(13) 0.0276(6) Uani 1 1 d . .
H3A H -0.1352 0.2810 0.1896 0.033 Uiso 1 1 calc R U
C4A C -0.1682(2) 0.4559(3) 0.16689(14) 0.0317(6) Uani 1 1 d . .
H4A H -0.2471 0.4882 0.1797 0.038 Uiso 1 1 calc R U
C5A C -0.1196(3) 0.5314(3) 0.14189(15) 0.0322(6) Uani 1 1 d . .
H5A H -0.1660 0.6161 0.1368 0.039 Uiso 1 1 calc R U
C6A C -0.0037(2) 0.4846(2) 0.12423(13) 0.0256(5) Uani 1 1 d . .
H6A H 0.0288 0.5374 0.1073 0.031 Uiso 1 1 calc R U
C1B C 0.2237(2) 0.2388(2) 0.04340(12) 0.0211(5) Uani 1 1 d . .
C2B C 0.3305(3) 0.1883(3) 0.01569(13) 0.0314(6) Uani 1 1 d . .
H2B H 0.3998 0.1880 0.0312 0.038 Uiso 1 1 calc R U
C3B C 0.3361(3) 0.1387(3) -0.03425(14) 0.0360(7) Uani 1 1 d . .
H3B H 0.4096 0.1038 -0.0524 0.043 Uiso 1 1 calc R U
C4B C 0.2361(3) 0.1393(3) -0.05785(13) 0.0326(6) Uani 1 1 d . .
H4B H 0.2408 0.1040 -0.0916 0.039 Uiso 1 1 calc R U
C5B C 0.1291(3) 0.1918(3) -0.03192(13) 0.0310(6) Uani 1 1 d . .
H5B H 0.0595 0.1940 -0.0485 0.037 Uiso 1 1 calc R U
C6B C 0.1226(2) 0.2416(2) 0.01820(13) 0.0259(5) Uani 1 1 d . .
H6B H 0.0483 0.2779 0.0355 0.031 Uiso 1 1 calc R U
C1C C 0.2397(2) 0.4273(2) 0.08256(12) 0.0211(5) Uani 1 1 d . .
C2C C 0.2050(2) 0.4983(3) 0.01713(13) 0.0278(6) Uani 1 1 d . .
H2C H 0.1877 0.4683 -0.0144 0.033 Uiso 1 1 calc R U
C3C C 0.1958(3) 0.6132(3) -0.00211(14) 0.0324(6) Uani 1 1 d . .
H3C H 0.1730 0.6610 -0.0469 0.039 Uiso 1 1 calc R U
C4C C 0.2197(3) 0.6581(3) 0.04337(15) 0.0342(6) Uani 1 1 d . .
H4C H 0.2119 0.7372 0.0301 0.041 Uiso 1 1 calc R U
C5C C 0.2550(3) 0.5877(3) 0.10814(14) 0.0323(6) Uani 1 1 d . .
H5C H 0.2712 0.6187 0.1395 0.039 Uiso 1 1 calc R U
C6C C 0.2668(2) 0.4721(3) 0.12776(13) 0.0271(6) Uani 1 1 d . .
H6C H 0.2936 0.4233 0.1722 0.032 Uiso 1 1 calc R U
C1D C 0.6144(2) 0.0751(2) 0.30870(12) 0.0260(5) Uani 1 1 d . .
C2D C 0.7271(2) -0.0055(3) 0.34462(12) 0.0273(6) Uani 1 1 d . .
H2D H 0.7504 -0.0894 0.3628 0.033 Uiso 1 1 calc R U
C3D C 0.8061(3) 0.0356(3) 0.35421(13) 0.0330(6) Uani 1 1 d . .
H3D H 0.8828 -0.0202 0.3791 0.040 Uiso 1 1 calc R U
C4D C 0.7741(3) 0.1554(3) 0.32816(15) 0.0402(7) Uani 1 1 d . .
H4D H 0.8278 0.1833 0.3354 0.048 Uiso 1 1 calc R U
C5D C 0.6638(3) 0.2361(3) 0.29129(18) 0.0483(8) Uani 1 1 d . .
H5D H 0.6423 0.3194 0.2725 0.058 Uiso 1 1 calc R U
C6D C 0.5838(3) 0.1965(3) 0.28139(16) 0.0407(7) Uani 1 1 d . .
H6D H 0.5079 0.2527 0.2559 0.049 Uiso 1 1 calc R U
C1E C 0.5948(2) -0.1357(2) 0.30385(15) 0.0313(6) Uani 1 1 d . .
C2E C 0.6088(3) -0.1677(3) 0.24641(17) 0.0383(7) Uani 1 1 d . .
H2E H 0.5729 -0.1061 0.2056 0.046 Uiso 1 1 calc R U
C3E C 0.6748(3) -0.2888(3) 0.2483(2) 0.0557(10) Uani 1 1 d . .
H3E H 0.6835 -0.3098 0.2088 0.067 Uiso 1 1 calc R U
C4E C 0.7274(4) -0.3782(3) 0.3068(3) 0.0683(13) Uani 1 1 d . .
H4E H 0.7730 -0.4611 0.3078 0.082 Uiso 1 1 calc R U
C5E C 0.7145(4) -0.3484(3) 0.3644(3) 0.0667(13) Uani 1 1 d . .
H5E H 0.7508 -0.4109 0.4049 0.080 Uiso 1 1 calc R U
C6E C 0.6487(3) -0.2276(3) 0.36354(18) 0.0462(8) Uani 1 1 d . .
H6E H 0.6403 -0.2074 0.4033 0.055 Uiso 1 1 calc R U
C1F C 0.4401(2) 0.0236(3) 0.37666(13) 0.0368(7) Uani 1 1 d . .
C2F C 0.4185(3) 0.1159(4) 0.40363(15) 0.0500(9) Uani 1 1 d . .
H2F H 0.4481 0.1709 0.3855 0.060 Uiso 1 1 calc R U
C3F C 0.3535(4) 0.1272(5) 0.45725(19) 0.0780(16) Uani 1 1 d . .
H3F H 0.3372 0.1913 0.4750 0.094 Uiso 1 1 calc R U
C4F C 0.3134(4) 0.0480(6) 0.48415(18) 0.090(2) Uani 1 1 d . .
H4F H 0.2694 0.0568 0.5208 0.108 Uiso 1 1 calc R U
C5F C 0.3354(4) -0.0453(6) 0.45929(19) 0.0790(17) Uani 1 1 d . .
H5F H 0.3078 -0.1013 0.4791 0.095 Uiso 1 1 calc R U
C6F C 0.3986(3) -0.0576(4) 0.40462(15) 0.0532(10) Uani 1 1 d . .
H6F H 0.4128 -0.1211 0.3868 0.064 Uiso 1 1 calc R U
N1S N 0.4123(9) 0.6382(10) 0.4066(5) 0.178(4) Uani 1 1 d . .
C1S C 0.4637(17) 0.5387(15) 0.4125(6) 0.236(8) Uani 1 1 d . .
C2S C 0.518(3) 0.4105(13) 0.4258(9) 0.59(3) Uani 1 1 d . .
H2SA H 0.4678 0.3810 0.4522 0.883 Uiso 1 1 calc R U
H2SB H 0.5983 0.3710 0.4498 0.883 Uiso 1 1 calc R U
H2SC H 0.5244 0.3911 0.3844 0.883 Uiso 1 1 calc R U

loop_
_atom_site_aniso_label
_atom_site_aniso_U_11
_atom_site_aniso_U_22
_atom_site_aniso_U_33
_atom_site_aniso_U_23
_atom_site_aniso_U_13
_atom_site_aniso_U_12
Pd 0.01459(9) 0.02031(10) 0.01733(9) -0.00731(7) 0.00101(6) -0.00767(8)
Br 0.02851(16) 0.0551(2) 0.03689(17) -0.01633(14) 0.00813(12) -0.02173(15)
P1 0.0169(3) 0.0206(3) 0.0176(3) -0.0060(2) 0.0006(2) -0.0094(3)
P2 0.0170(3) 0.0257(3) 0.0203(3) -0.0062(2) -0.0017(2) -0.0074(3)
O1 0.0311(10) 0.0268(9) 0.0305(9) -0.0123(8) 0.0097(8) -0.0187(9)
O2 0.0400(11) 0.0306(10) 0.0268(9) -0.0104(8) 0.0078(8) -0.0245(9)
O3 0.0308(10) 0.0190(8) 0.0241(9) -0.0072(7) 0.0032(7) -0.0129(8)
O4 0.0698(16) 0.0399(12) 0.0279(10) -0.0124(9) 0.0019(10) -0.0354(12)
O5 0.0529(15) 0.0318(12) 0.0746(17) -0.0235(12) 0.0138(13) -0.0144(11)
N1 0.0295(12) 0.0204(10) 0.0210(10) -0.0092(8) 0.0074(8) -0.0129(10)
N2 0.0236(11) 0.0301(11) 0.0262(11) -0.0156(9) 0.0057(9) -0.0144(10)
C1 0.0225(12) 0.0207(12) 0.0173(11) -0.0065(9) 0.0006(9) -0.0094(11)
C2 0.0191(12) 0.0192(11) 0.0163(11) -0.0037(9) -0.0012(9) -0.0075(10)
C3 0.0149(11) 0.0199(11) 0.0157(10) -0.0063(9) -0.0019(9) -0.0052(10)
C4 0.0180(11) 0.0206(12) 0.0182(11) -0.0066(9) -0.0014(9) -0.0074(10)
C5 0.0209(12) 0.0219(12) 0.0190(11) -0.0049(10) -0.0018(9) -0.0106(11)
C6 0.0214(12) 0.0224(12) 0.0181(11) -0.0057(9) 0.0007(9) -0.0108(11)
C7 0.0224(12) 0.0233(12) 0.0185(11) -0.0046(10) 0.0007(9) -0.0101(11)
C8 0.0329(14) 0.0317(14) 0.0225(12) -0.0051(11) 0.0036(11) -0.0190(13)
C9 0.0385(16) 0.0440(17) 0.0232(13) -0.0073(12) 0.0097(12) -0.0241(15)
C10 0.0412(17) 0.0432(17) 0.0213(13) -0.0137(12) 0.0108(12) -0.0190(15)
C11 0.0349(15) 0.0312(14) 0.0249(13) -0.0127(11) 0.0054(11) -0.0145(13)
C12 0.0248(13) 0.0241(13) 0.0191(12) -0.0059(10) 0.0034(10) -0.0103(11)
C13 0.0306(14) 0.0226(13) 0.0258(13) -0.0106(10) 0.0065(11) -0.0129(12)
C14 0.0392(16) 0.0222(13) 0.0291(14) -0.0074(11) 0.0078(11) -0.0190(13)
C15 0.0464(18) 0.0235(14) 0.0433(17) -0.0141(13) 0.0123(14) -0.0159(14)
C16 0.063(2) 0.0325(16) 0.0293(15) -0.0052(12) 0.0065(14) -0.0255(16)
C17 0.0432(18) 0.0462(19) 0.054(2) -0.0166(16) 0.0126(15) -0.0306(16)
C18 0.0245(13) 0.0236(12) 0.0260(13) -0.0098(10) 0.0012(10) -0.0123(11)
C19 0.0263(13) 0.0172(11) 0.0245(12) -0.0076(10) 0.0020(10) -0.0121(11)
C20 0.0317(14) 0.0277(13) 0.0246(13) -0.0115(10) 0.0061(10) -0.0185(12)
C21 0.0300(14) 0.0299(14) 0.0327(14) -0.0137(11) 0.0085(11) -0.0180(12)
C22 0.0285(14) 0.0341(15) 0.0342(14) -0.0108(12) 0.0003(11) -0.0181(13)
C23 0.0392(16) 0.0421(16) 0.0243(13) -0.0123(12) 0.0021(11) -0.0247(14)
C24 0.0312(14) 0.0312(14) 0.0260(13) -0.0141(11) 0.0084(11) -0.0179(12)
C25 0.0255(13) 0.0249(13) 0.0312(13) -0.0122(11) 0.0066(10) -0.0149(12)
C26 0.0206(13) 0.0262(13) 0.0388(15) -0.0147(11) 0.0048(11) -0.0131(11)
C27 0.0333(15) 0.0347(15) 0.0449(17) -0.0193(13) 0.0142(13) -0.0194(14)
C28 0.0339(16) 0.0482(19) 0.056(2) -0.0342(16) 0.0219(14) -0.0221(15)
C29 0.0237(14) 0.0272(14) 0.062(2) -0.0144(14) 0.0047(13) -0.0110(12)
C30 0.0378(17) 0.0286(15) 0.0479(18) -0.0081(13) -0.0018(14) -0.0124(14)
C31 0.0349(16) 0.0294(14) 0.0410(16) -0.0111(13) 0.0013(13) -0.0150(13)
C32 0.061(3) 0.049(2) 0.101(3) -0.049(2) 0.046(2) -0.027(2)
C1A 0.0193(12) 0.0235(12) 0.0160(11) -0.0059(9) -0.0003(9) -0.0101(10)
C2A 0.0223(12) 0.0203(12) 0.0242(12) -0.0047(10) -0.0013(10) -0.0100(11)
C3A 0.0247(13) 0.0316(14) 0.0297(13) -0.0079(11) 0.0035(11) -0.0168(12)
C4A 0.0218(13) 0.0360(15) 0.0378(15) -0.0161(13) 0.0084(11) -0.0121(13)
C5A 0.0265(14) 0.0256(14) 0.0435(16) -0.0145(12) 0.0065(12) -0.0099(12)
C6A 0.0250(13) 0.0237(13) 0.0300(13) -0.0081(11) 0.0032(10) -0.0133(11)
C1B 0.0243(12) 0.0196(12) 0.0201(11) -0.0059(9) 0.0005(9) -0.0110(11)
C2B 0.0264(14) 0.0437(16) 0.0292(14) -0.0177(12) 0.0040(11) -0.0175(13)
C3B 0.0320(16) 0.0435(17) 0.0337(15) -0.0216(13) 0.0087(12) -0.0144(14)
C4B 0.0441(17) 0.0290(14) 0.0269(13) -0.0127(11) 0.0016(12) -0.0171(14)
C5B 0.0371(16) 0.0354(15) 0.0284(14) -0.0101(12) -0.0018(11) -0.0232(13)
C6B 0.0247(13) 0.0274(13) 0.0260(13) -0.0086(11) 0.0007(10) -0.0126(12)
C1C 0.0166(11) 0.0250(12) 0.0236(12) -0.0068(10) 0.0038(9) -0.0121(10)
C2C 0.0286(14) 0.0353(15) 0.0227(13) -0.0068(11) 0.0018(10) -0.0190(13)
C3C 0.0288(14) 0.0356(15) 0.0287(14) 0.0013(12) -0.0008(11) -0.0184(13)
C4C 0.0304(15) 0.0306(14) 0.0460(17) -0.0067(13) 0.0051(12) -0.0210(13)
C5C 0.0332(15) 0.0378(16) 0.0383(15) -0.0157(13) 0.0052(12) -0.0247(14)
C6C 0.0270(14) 0.0360(15) 0.0228(12) -0.0081(11) 0.0019(10) -0.0193(12)
C1D 0.0240(13) 0.0319(14) 0.0231(12) -0.0122(11) -0.0002(10) -0.0122(12)
C2D 0.0235(13) 0.0331(14) 0.0223(12) -0.0089(11) 0.0007(10) -0.0111(12)
C3D 0.0244(14) 0.0488(18) 0.0261(13) -0.0131(12) -0.0008(11) -0.0169(14)
C4D 0.0435(18) 0.0532(19) 0.0367(16) -0.0175(14) -0.0019(13) -0.0309(16)
C5D 0.056(2) 0.0368(17) 0.055(2) -0.0095(15) -0.0129(17) -0.0257(17)
C6D 0.0361(17) 0.0309(15) 0.0475(18) -0.0098(14) -0.0146(14) -0.0105(14)
C1E 0.0190(13) 0.0254(13) 0.0449(16) -0.0069(12) -0.0021(11) -0.0091(11)
C2E 0.0246(14) 0.0336(15) 0.0571(19) -0.0193(14) 0.0037(13) -0.0116(13)
C3E 0.0338(18) 0.0413(19) 0.100(3) -0.040(2) 0.0133(19) -0.0149(16)
C4E 0.041(2) 0.0287(18) 0.127(4) -0.024(2) 0.000(2) -0.0102(17)
C5E 0.043(2) 0.0316(18) 0.098(3) 0.011(2) -0.014(2) -0.0127(17)
C6E 0.0355(17) 0.0352(17) 0.055(2) 0.0027(15) -0.0085(15) -0.0150(15)
C1F 0.0193(13) 0.0550(19) 0.0192(13) -0.0044(13) -0.0045(10) -0.0086(14)
C2F 0.0320(16) 0.071(2) 0.0259(15) -0.0195(16) -0.0046(12) -0.0053(17)
C3F 0.043(2) 0.121(4) 0.0328(19) -0.035(2) 0.0001(17) -0.005(3)
C4F 0.041(2) 0.164(6) 0.0203(18) -0.016(3) 0.0027(15) -0.023(3)
C5F 0.038(2) 0.137(5) 0.0319(19) 0.015(2) -0.0057(16) -0.042(3)
C6F 0.0318(16) 0.087(3) 0.0261(15) 0.0057(16) -0.0059(13) -0.0297(19)
N1S 0.158(8) 0.191(9) 0.173(8) 0.000(8) -0.014(6) -0.105(8)
C1S 0.33(2) 0.191(13) 0.124(8) -0.009(10) -0.087(11) -0.094(15)
C2S 0.92(6) 0.123(11) 0.32(2) -0.101(13) -0.34(3) 0.10(2)

loop_
_atom_type_symbol
_atom_type_description
_atom_type_scat_dispersion_real
_atom_type_scat_dispersion_imag
_atom_type_scat_source
C C 0.0181 0.0091 'International Tables Vol C Tables 4.2.6.8 and 6.1.1.4'
H H 0.0000 0.0000 'International Tables Vol C Tables 4.2.6.8 and 6.1.1.4'
N N 0.0311 0.0180 'International Tables Vol C Tables 4.2.6.8 and 6.1.1.4'
O O 0.0492 0.0322 'International Tables Vol C Tables 4.2.6.8 and 6.1.1.4'
P P 0.2955 0.4335 'International Tables Vol C Tables 4.2.6.8 and 6.1.1.4'
Br Br -0.6763 1.2805 'International Tables Vol C Tables 4.2.6.8 and 6.1.1.4'
Pd Pd 0.1215 3.9337 'International Tables Vol C Tables 4.2.6.8 and 6.1.1.4'

loop_
_geom_angle_atom_site_label_1
_geom_angle_atom_site_label_2
_geom_angle_atom_site_label_3
_geom_angle
C3 Pd P2 87.41(6)
C3 Pd P1 90.81(6)
P2 Pd P1 173.47(2)
C3 Pd Br 176.23(6)
P2 Pd Br 89.149(18)
P1 Pd Br 92.434(17)
C1C P1 C1A 100.93(11)
C1C P1 C1B 106.01(11)
C1A P1 C1B 105.39(11)
C1C P1 Pd 111.52(8)
C1A P1 Pd 115.58(8)
C1B P1 Pd 115.95(8)
C1D P2 C1E 105.97(12)
C1D P2 C1F 102.52(13)
C1E P2 C1F 104.64(15)
C1D P2 Pd 112.57(9)
C1E P2 Pd 114.71(9)
C1F P2 Pd 115.22(9)
C13 O3 C14 120.28(19)
C29 O5 C32 118.2(3)
C1 N1 C12 108.2(2)
C1 N1 C13 129.2(2)
C12 N1 C13 122.5(2)
C19 N2 C25 119.7(2)
C19 N2 C18 121.1(2)
C25 N2 C18 117.3(2)
C6 C1 N1 109.3(2)
C6 C1 C2 122.1(2)
N1 C1 C2 126.8(2)
O1 C2 C1 121.9(2)
O1 C2 C3 121.6(2)
C1 C2 C3 116.2(2)
C4 C3 C2 121.7(2)
C4 C3 Pd 126.87(18)
C2 C3 Pd 110.92(16)
C3 C4 C5 120.8(2)
C3 C4 C18 123.7(2)
C5 C4 C18 114.9(2)
O2 C5 C6 120.5(2)
O2 C5 C4 122.1(2)
C6 C5 C4 117.3(2)
C1 C6 C7 108.3(2)
C1 C6 C5 121.5(2)
C7 C6 C5 129.6(2)
C8 C7 C12 119.5(2)
C8 C7 C6 134.2(2)
C12 C7 C6 106.3(2)
C9 C8 C7 118.4(3)
C9 C8 H8 120.8
C7 C8 H8 120.8
C8 C9 C10 121.1(3)
C8 C9 H9 119.4
C10 C9 H9 119.4
C11 C10 C9 122.1(3)
C11 C10 H10 119.0
C9 C10 H10 119.0
C10 C11 C12 116.7(3)
C10 C11 H11 121.6
C12 C11 H11 121.6
C11 C12 N1 129.8(2)
C11 C12 C7 122.2(2)
N1 C12 C7 108.0(2)
O4 C13 O3 129.2(2)
O4 C13 N1 120.7(2)
O3 C13 N1 110.0(2)
O3 C14 C16 102.0(2)
O3 C14 C17 109.2(2)
C16 C14 C17 111.4(3)
O3 C14 C15 109.2(2)
C16 C14 C15 110.6(3)
C17 C14 C15 113.8(3)
C14 C15 H15A 109.5
C14 C15 H15B 109.5
H15A C15 H15B 109.5
C14 C15 H15C 109.5
H15A C15 H15C 109.5
H15B C15 H15C 109.5
C14 C16 H16A 109.5
C14 C16 H16B 109.5
H16A C16 H16B 109.5
C14 C16 H16C 109.5
H16A C16 H16C 109.5
H16B C16 H16C 109.5
C14 C17 H17A 109.5
C14 C17 H17B 109.5
H17A C17 H17B 109.5
C14 C17 H17C 109.5
H17A C17 H17C 109.5
H17B C17 H17C 109.5
N2 C18 C4 117.3(2)
N2 C18 H18A 108.0
C4 C18 H18A 108.0
N2 C18 H18B 108.0
C4 C18 H18B 108.0
H18A C18 H18B 107.2
N2 C19 C20 121.5(2)
N2 C19 C24 121.3(2)
C20 C19 C24 117.0(2)
C21 C20 C19 121.2(2)
C21 C20 H20 119.4
C19 C20 H20 119.4
C22 C21 C20 121.1(3)
C22 C21 H21 119.4
C20 C21 H21 119.4
C23 C22 C21 118.2(3)
C23 C22 H22 120.9
C21 C22 H22 120.9
C22 C23 C24 121.7(2)
C22 C23 H23 119.1
C24 C23 H23 119.1
C23 C24 C19 120.5(2)
C23 C24 H24 119.7
C19 C24 H24 119.7
N2 C25 C26 115.2(2)
N2 C25 H25A 108.5
C26 C25 H25A 108.5
N2 C25 H25B 108.5
C26 C25 H25B 108.5
H25A C25 H25B 107.5
C27 C26 C31 118.4(3)
C27 C26 C25 120.4(3)
C31 C26 C25 121.2(2)
C26 C27 C28 120.8(3)
C26 C27 H27 119.6
C28 C27 H27 119.6
C29 C28 C27 118.5(3)
C29 C28 H28 120.8
C27 C28 H28 120.8
C30 C29 C28 121.5(3)
C30 C29 O5 114.6(3)
C28 C29 O5 123.9(3)
C29 C30 C31 119.4(3)
C29 C30 H30 120.3
C31 C30 H30 120.3
C30 C31 C26 121.4(3)
C30 C31 H31 119.3
C26 C31 H31 119.3
O5 C32 H32A 109.5
O5 C32 H32B 109.5
H32A C32 H32B 109.5
O5 C32 H32C 109.5
H32A C32 H32C 109.5
H32B C32 H32C 109.5
C6A C1A C2A 118.3(2)
C6A C1A P1 122.17(19)
C2A C1A P1 119.44(19)
C3A C2A C1A 120.9(2)
C3A C2A H2A 119.5
C1A C2A H2A 119.5
C4A C3A C2A 120.0(2)
C4A C3A H3A 120.0
C2A C3A H3A 120.0
C3A C4A C5A 119.7(2)
C3A C4A H4A 120.1
C5A C4A H4A 120.1
C4A C5A C6A 120.6(3)
C4A C5A H5A 119.7
C6A C5A H5A 119.7
C5A C6A C1A 120.5(2)
C5A C6A H6A 119.8
C1A C6A H6A 119.8
C6B C1B C2B 118.4(2)
C6B C1B P1 122.2(2)
C2B C1B P1 119.35(19)
C3B C2B C1B 120.5(3)
C3B C2B H2B 119.8
C1B C2B H2B 119.8
C4B C3B C2B 120.7(3)
C4B C3B H3B 119.7
C2B C3B H3B 119.7
C3B C4B C5B 119.3(2)
C3B C4B H4B 120.3
C5B C4B H4B 120.3
C4B C5B C6B 120.4(3)
C4B C5B H5B 119.8
C6B C5B H5B 119.8
C5B C6B C1B 120.7(3)
C5B C6B H6B 119.7
C1B C6B H6B 119.7
C2C C1C C6C 119.1(2)
C2C C1C P1 121.89(19)
C6C C1C P1 117.94(19)
C3C C2C C1C 120.0(2)
C3C C2C H2C 120.0
C1C C2C H2C 120.0
C4C C3C C2C 120.4(3)
C4C C3C H3C 119.8
C2C C3C H3C 119.8
C5C C4C C3C 119.7(3)
C5C C4C H4C 120.1
C3C C4C H4C 120.1
C4C C5C C6C 120.4(3)
C4C C5C H5C 119.8
C6C C5C H5C 119.8
C5C C6C C1C 120.3(2)
C5C C6C H6C 119.9
C1C C6C H6C 119.9
C6D C1D C2D 118.6(3)
C6D C1D P2 120.0(2)
C2D C1D P2 121.4(2)
C1D C2D C3D 120.5(3)
C1D C2D H2D 119.7
C3D C2D H2D 119.7
C4D C3D C2D 120.3(3)
C4D C3D H3D 119.9
C2D C3D H3D 119.9
C3D C4D C5D 120.0(3)
C3D C4D H4D 120.0
C5D C4D H4D 120.0
C4D C5D C6D 120.4(3)
C4D C5D H5D 119.8
C6D C5D H5D 119.8
C1D C6D C5D 120.2(3)
C1D C6D H6D 119.9
C5D C6D H6D 119.9
C2E C1E C6E 119.0(3)
C2E C1E P2 119.1(2)
C6E C1E P2 121.9(3)
C3E C2E C1E 120.5(3)
C3E C2E H2E 119.8
C1E C2E H2E 119.8
C4E C3E C2E 120.3(4)
C4E C3E H3E 119.9
C2E C3E H3E 119.9
C3E C4E C5E 120.1(4)
C3E C4E H4E 119.9
C5E C4E H4E 119.9
C4E C5E C6E 120.4(4)
C4E C5E H5E 119.8
C6E C5E H5E 119.8
C5E C6E C1E 119.7(4)
C5E C6E H6E 120.2
C1E C6E H6E 120.2
C6F C1F C2F 119.3(3)
C6F C1F P2 121.7(3)
C2F C1F P2 118.6(3)
C1F C2F C3F 119.8(4)
C1F C2F H2F 120.1
C3F C2F H2F 120.1
C4F C3F C2F 120.5(5)
C4F C3F H3F 119.7
C2F C3F H3F 119.7
C3F C4F C5F 120.9(4)
C3F C4F H4F 119.6
C5F C4F H4F 119.6
C4F C5F C6F 119.9(5)
C4F C5F H5F 120.0
C6F C5F H5F 120.0
C1F C6F C5F 119.6(4)
C1F C6F H6F 120.2
C5F C6F H6F 120.2
N1S C1S C2S 172(2)
C1S C2S H2SA 109.5
C1S C2S H2SB 109.5
H2SA C2S H2SB 109.5
C1S C2S H2SC 109.5
H2SA C2S H2SC 109.5
H2SB C2S H2SC 109.5

loop_
_geom_bond_atom_site_label_1
_geom_bond_atom_site_label_2
_geom_bond_distance
Pd C3 2.014(2)
Pd P2 2.3476(6)
Pd P1 2.3587(6)
Pd Br 2.5041(3)
P1 C1C 1.819(2)
P1 C1A 1.833(2)
P1 C1B 1.835(2)
P2 C1D 1.828(3)
P2 C1E 1.829(3)
P2 C1F 1.830(3)
O1 C2 1.224(3)
O2 C5 1.223(3)
O3 C13 1.309(3)
O3 C14 1.499(3)
O4 C13 1.200(3)
O5 C29 1.385(4)
O5 C32 1.404(5)
N1 C1 1.388(3)
N1 C12 1.402(3)
N1 C13 1.429(3)
N2 C19 1.393(3)
N2 C25 1.458(3)
N2 C18 1.474(3)
C1 C6 1.365(3)
C1 C2 1.465(3)
C2 C3 1.507(3)
C3 C4 1.349(3)
C4 C5 1.501(3)
C4 C18 1.529(3)
C5 C6 1.464(3)
C6 C7 1.436(3)
C7 C8 1.403(4)
C7 C12 1.408(4)
C8 C9 1.379(4)
C8 H8 0.9500
C9 C10 1.400(4)
C9 H9 0.9500
C10 C11 1.379(4)
C10 H10 0.9500
C11 C12 1.398(4)
C11 H11 0.9500
C14 C16 1.509(4)
C14 C17 1.515(4)
C14 C15 1.517(4)
C15 H15A 0.9800
C15 H15B 0.9800
C15 H15C 0.9800
C16 H16A 0.9800
C16 H16B 0.9800
C16 H16C 0.9800
C17 H17A 0.9800
C17 H17B 0.9800
C17 H17C 0.9800
C18 H18A 0.9900
C18 H18B 0.9900
C19 C20 1.403(4)
C19 C24 1.407(3)
C20 C21 1.384(4)
C20 H20 0.9500
C21 C22 1.384(4)
C21 H21 0.9500
C22 C23 1.378(4)
C22 H22 0.9500
C23 C24 1.387(4)
C23 H23 0.9500
C24 H24 0.9500
C25 C26 1.521(4)
C25 H25A 0.9900
C25 H25B 0.9900
C26 C27 1.376(4)
C26 C31 1.396(4)
C27 C28 1.415(4)
C27 H27 0.9500
C28 C29 1.375(5)
C28 H28 0.9500
C29 C30 1.374(5)
C30 C31 1.375(4)
C30 H30 0.9500
C31 H31 0.9500
C32 H32A 0.9800
C32 H32B 0.9800
C32 H32C 0.9800
C1A C6A 1.395(4)
C1A C2A 1.399(3)
C2A C3A 1.387(4)
C2A H2A 0.9500
C3A C4A 1.383(4)
C3A H3A 0.9500
C4A C5A 1.383(4)
C4A H4A 0.9500
C5A C6A 1.386(4)
C5A H5A 0.9500
C6A H6A 0.9500
C1B C6B 1.391(4)
C1B C2B 1.394(4)
C2B C3B 1.385(4)
C2B H2B 0.9500
C3B C4B 1.380(4)
C3B H3B 0.9500
C4B C5B 1.380(4)
C4B H4B 0.9500
C5B C6B 1.387(4)
C5B H5B 0.9500
C6B H6B 0.9500
C1C C2C 1.393(4)
C1C C6C 1.393(4)
C2C C3C 1.391(4)
C2C H2C 0.9500
C3C C4C 1.380(4)
C3C H3C 0.9500
C4C C5C 1.379(4)
C4C H4C 0.9500
C5C C6C 1.386(4)
C5C H5C 0.9500
C6C H6C 0.9500
C1D C6D 1.387(4)
C1D C2D 1.389(4)
C2D C3D 1.390(4)
C2D H2D 0.9500
C3D C4D 1.361(5)
C3D H3D 0.9500
C4D C5D 1.376(5)
C4D H4D 0.9500
C5D C6D 1.389(5)
C5D H5D 0.9500
C6D H6D 0.9500
C1E C2E 1.389(4)
C1E C6E 1.399(4)
C2E C3E 1.386(4)
C2E H2E 0.9500
C3E C4E 1.368(6)
C3E H3E 0.9500
C4E C5E 1.379(7)
C4E H4E 0.9500
C5E C6E 1.389(5)
C5E H5E 0.9500
C6E H6E 0.9500
C1F C6F 1.388(5)
C1F C2F 1.393(5)
C2F C3F 1.394(5)
C2F H2F 0.9500
C3F C4F 1.348(8)
C3F H3F 0.9500
C4F C5F 1.375(8)
C4F H4F 0.9500
C5F C6F 1.402(6)
C5F H5F 0.9500
C6F H6F 0.9500
N1S C1S 1.115(16)
C1S C2S 1.420(18)
C2S H2SA 0.9800
C2S H2SB 0.9800
C2S H2SC 0.9800

loop_
_geom_hbond_atom_site_label_D
_geom_hbond_atom_site_label_H
_geom_hbond_atom_site_label_A
_geom_hbond_distance_DH
_geom_hbond_distance_HA
_geom_hbond_distance_DA
_geom_hbond_angle_DHA
C18 H18B O2 0.99 2.31 2.818(3) 110.6
C11 H11 O4 0.95 2.57 3.056(4) 112.2
C20 H20 O2 0.95 2.34 3.284(3) 170.3
C15 H15B O4 0.98 2.45 3.027(4) 117.4
C17 H17C O4 0.98 2.46 3.029(4) 116.7
C2A H2A N2 0.95 2.51 3.438(3) 165.4
C2B H2B Br 0.95 2.67 3.482(3) 143.3
C6C H6C O1 0.95 2.46 3.301(3) 147.6
C2E H2E Br 0.95 2.85 3.624(3) 138.9

loop_
_geom_torsion_atom_site_label_1
_geom_torsion_atom_site_label_2
_geom_torsion_atom_site_label_3
_geom_torsion_atom_site_label_4
_geom_torsion
C12 N1 C1 C6 0.7(3)
C13 N1 C1 C6 -175.0(2)
C12 N1 C1 C2 -163.7(2)
C13 N1 C1 C2 20.6(4)
C6 C1 C2 O1 -166.3(2)
N1 C1 C2 O1 -3.7(4)
C6 C1 C2 C3 7.6(3)
N1 C1 C2 C3 170.1(2)
O1 C2 C3 C4 170.4(2)
C1 C2 C3 C4 -3.5(3)
O1 C2 C3 Pd -2.2(3)
C1 C2 C3 Pd -176.07(16)
C2 C3 C4 C5 -2.2(3)
Pd C3 C4 C5 169.15(17)
C2 C3 C4 C18 -173.3(2)
Pd C3 C4 C18 -2.0(3)
C3 C4 C5 O2 -173.0(2)
C18 C4 C5 O2 -1.0(3)
C3 C4 C5 C6 4.1(3)
C18 C4 C5 C6 176.1(2)
N1 C1 C6 C7 0.3(3)
C2 C1 C6 C7 165.6(2)
N1 C1 C6 C5 -171.1(2)
C2 C1 C6 C5 -5.8(4)
O2 C5 C6 C1 177.0(2)
C4 C5 C6 C1 -0.1(3)
O2 C5 C6 C7 7.6(4)
C4 C5 C6 C7 -169.5(2)
C1 C6 C7 C8 -179.6(3)
C5 C6 C7 C8 -9.2(5)
C1 C6 C7 C12 -1.2(3)
C5 C6 C7 C12 169.3(2)
C12 C7 C8 C9 0.6(4)
C6 C7 C8 C9 178.9(3)
C7 C8 C9 C10 0.1(4)
C8 C9 C10 C11 -0.6(5)
C9 C10 C11 C12 0.5(4)
C10 C11 C12 N1 178.9(3)
C10 C11 C12 C7 0.2(4)
C1 N1 C12 C11 179.8(3)
C13 N1 C12 C11 -4.2(4)
C1 N1 C12 C7 -1.4(3)
C13 N1 C12 C7 174.7(2)
C8 C7 C12 C11 -0.8(4)
C6 C7 C12 C11 -179.5(2)
C8 C7 C12 N1 -179.7(2)
C6 C7 C12 N1 1.5(3)
C14 O3 C13 O4 5.8(4)
C14 O3 C13 N1 -177.6(2)
C1 N1 C13 O4 -137.9(3)
C12 N1 C13 O4 46.9(4)
C1 N1 C13 O3 45.1(4)
C12 N1 C13 O3 -130.0(2)
C13 O3 C14 C16 178.1(2)
C13 O3 C14 C17 60.1(3)
C13 O3 C14 C15 -64.8(3)
C19 N2 C18 C4 -85.1(3)
C25 N2 C18 C4 110.7(3)
C3 C4 C18 N2 -70.0(3)
C5 C4 C18 N2 118.3(2)
C25 N2 C19 C20 177.6(2)
C18 N2 C19 C20 13.8(4)
C25 N2 C19 C24 -6.9(4)
C18 N2 C19 C24 -170.8(2)
N2 C19 C20 C21 171.5(2)
C24 C19 C20 C21 -4.1(4)
C19 C20 C21 C22 0.7(4)
C20 C21 C22 C23 2.5(4)
C21 C22 C23 C24 -2.2(4)
C22 C23 C24 C19 -1.3(4)
N2 C19 C24 C23 -171.2(2)
C20 C19 C24 C23 4.4(4)
C19 N2 C25 C26 -75.1(3)
C18 N2 C25 C26 89.4(3)
N2 C25 C26 C27 143.4(3)
N2 C25 C26 C31 -38.2(3)
C31 C26 C27 C28 0.9(4)
C25 C26 C27 C28 179.3(3)
C26 C27 C28 C29 0.3(4)
C27 C28 C29 C30 -1.4(5)
C27 C28 C29 O5 176.3(3)
C32 O5 C29 C30 168.3(3)
C32 O5 C29 C28 -9.6(5)
C28 C29 C30 C31 1.3(5)
O5 C29 C30 C31 -176.6(3)
C29 C30 C31 C26 0.0(5)
C27 C26 C31 C30 -1.0(4)
C25 C26 C31 C30 -179.4(3)
C1C P1 C1A C6A -5.0(2)
C1B P1 C1A C6A -115.1(2)
Pd P1 C1A C6A 115.46(19)
C1C P1 C1A C2A 178.65(19)
C1B P1 C1A C2A 68.5(2)
Pd P1 C1A C2A -60.9(2)
C6A C1A C2A C3A -1.0(4)
P1 C1A C2A C3A 175.54(19)
C1A C2A C3A C4A 0.1(4)
C2A C3A C4A C5A 1.0(4)
C3A C4A C5A C6A -1.2(4)
C4A C5A C6A C1A 0.3(4)
C2A C1A C6A C5A 0.8(4)
P1 C1A C6A C5A -175.7(2)
C1C P1 C1B C6B -113.3(2)
C1A P1 C1B C6B -6.8(2)
Pd P1 C1B C6B 122.4(2)
C1C P1 C1B C2B 69.7(2)
C1A P1 C1B C2B 176.2(2)
Pd P1 C1B C2B -54.7(2)
C6B C1B C2B C3B -2.1(4)
P1 C1B C2B C3B 175.0(2)
C1B C2B C3B C4B 0.6(5)
C2B C3B C4B C5B 1.0(5)
C3B C4B C5B C6B -1.2(4)
C4B C5B C6B C1B -0.3(4)
C2B C1B C6B C5B 2.0(4)
P1 C1B C6B C5B -175.1(2)
C1A P1 C1C C2C -84.5(2)
C1B P1 C1C C2C 25.2(2)
Pd P1 C1C C2C 152.24(19)
C1A P1 C1C C6C 83.4(2)
C1B P1 C1C C6C -166.9(2)
Pd P1 C1C C6C -39.9(2)
C6C C1C C2C C3C -1.2(4)
P1 C1C C2C C3C 166.6(2)
C1C C2C C3C C4C -0.6(4)
C2C C3C C4C C5C 1.1(4)
C3C C4C C5C C6C 0.2(4)
C4C C5C C6C C1C -2.0(4)
C2C C1C C6C C5C 2.4(4)
P1 C1C C6C C5C -165.8(2)
C1E P2 C1D C6D 152.9(2)
C1F P2 C1D C6D -97.6(3)
Pd P2 C1D C6D 26.8(3)
C1E P2 C1D C2D -29.1(3)
C1F P2 C1D C2D 80.3(2)
Pd P2 C1D C2D -155.27(19)
C6D C1D C2D C3D 1.5(4)
P2 C1D C2D C3D -176.5(2)
C1D C2D C3D C4D -0.4(4)
C2D C3D C4D C5D -1.0(5)
C3D C4D C5D C6D 1.2(5)
C2D C1D C6D C5D -1.4(5)
P2 C1D C6D C5D 176.6(3)
C4D C5D C6D C1D 0.1(5)
C1D P2 C1E C2E -102.6(2)
C1F P2 C1E C2E 149.5(2)
Pd P2 C1E C2E 22.2(3)
C1D P2 C1E C6E 77.9(3)
C1F P2 C1E C6E -30.0(3)
Pd P2 C1E C6E -157.3(2)
C6E C1E C2E C3E 0.2(4)
P2 C1E C2E C3E -179.3(2)
C1E C2E C3E C4E -0.4(5)
C2E C3E C4E C5E 0.4(6)
C3E C4E C5E C6E -0.4(6)
C4E C5E C6E C1E 0.3(6)
C2E C1E C6E C5E -0.2(5)
P2 C1E C6E C5E 179.3(3)
C1D P2 C1F C6F -149.3(2)
C1E P2 C1F C6F -38.9(3)
Pd P2 C1F C6F 88.1(2)
C1D P2 C1F C2F 38.5(3)
C1E P2 C1F C2F 149.0(2)
Pd P2 C1F C2F -84.1(2)
C6F C1F C2F C3F -1.4(4)
P2 C1F C2F C3F 171.0(3)
C1F C2F C3F C4F 1.4(5)
C2F C3F C4F C5F -0.2(6)
C3F C4F C5F C6F -1.0(6)
C2F C1F C6F C5F 0.2(4)
P2 C1F C6F C5F -171.9(2)
C4F C5F C6F C1F 1.0(5)
